data_4337877
loop_
_publ_author_name
'Zhang, Daopeng'
'Si, Weijiang'
'Wang, Ping'
'Chen, Xia'
'Jiang, Jianzhuang'

_publ_section_title
;
 1D to 3D Heterobimetallic Complexes Tuned by Cyanide Precursors:
 Synthesis, Crystal Structures, and Magnetic Properties.
;
_journal_issue 7
_journal_name_full 'Inorganic chemistry'
_journal_page_first 3494
_journal_paper_doi 10.1021/ic4029386
_journal_volume 53
_journal_year 2014
_chemical_formula_moiety 'C76 H88 N32 Ni4 W2, 16(H2 O)'
_chemical_formula_sum 'C76 H120 N32 Ni4 O16 W2'
_chemical_formula_weight 2340.58
_chemical_name_systematic
; 
 ? 
;
_space_group_IT_number 14
_symmetry_cell_setting monoclinic
_symmetry_space_group_name_Hall '-P 2yn'
_symmetry_space_group_name_H-M 'P 1 21/n 1'
_atom_sites_solution_hydrogens geom
_atom_sites_solution_primary direct
_atom_sites_solution_secondary difmap
_audit_creation_method SHELXL-97
_cell_angle_alpha 90.00
_cell_angle_beta 95.3110(10)
_cell_angle_gamma 90.00
_cell_formula_units_Z 4
_cell_length_a 26.2457(15)
_cell_length_b 13.9671(8)
_cell_length_c 29.8116(17)
_cell_measurement_reflns_used 2314
_cell_measurement_temperature 293(2)
_cell_measurement_theta_max 26.124
_cell_measurement_theta_min 2.378
_cell_volume 10881.3(11)
_computing_cell_refinement 'SAINT-Plus (Bruker, 2001)'
_computing_data_collection 'APEX2 (Bruker, 2004)'
_computing_data_reduction SAINT-Plus
_computing_molecular_graphics 'SHELXTL (Sheldrick, 2008)'
_computing_publication_material SHELXTL
_computing_structure_refinement 'SHELXL-97 (Sheldrick, 2008)'
_computing_structure_solution 'SHELXS-97 (Sheldrick, 2008)'
_diffrn_ambient_temperature 293(2)
_diffrn_measured_fraction_theta_full 0.995
_diffrn_measured_fraction_theta_max 0.995
_diffrn_measurement_device_type 'Bruker APEX II CCD area-detector'
_diffrn_measurement_method '\f and \w scans'
_diffrn_radiation_monochromator graphite
_diffrn_radiation_source 'fine-focus sealed tube'
_diffrn_radiation_type MoK\a
_diffrn_radiation_wavelength 0.71073
_diffrn_reflns_av_R_equivalents 0.0392
_diffrn_reflns_av_sigmaI/netI 0.0487
_diffrn_reflns_limit_h_max 31
_diffrn_reflns_limit_h_min -29
_diffrn_reflns_limit_k_max 15
_diffrn_reflns_limit_k_min -16
_diffrn_reflns_limit_l_max 31
_diffrn_reflns_limit_l_min -35
_diffrn_reflns_number 53153
_diffrn_reflns_theta_full 25.01
_diffrn_reflns_theta_max 25.01
_diffrn_reflns_theta_min 1.65
_exptl_absorpt_coefficient_mu 2.852
_exptl_absorpt_correction_T_max 0.7444
_exptl_absorpt_correction_T_min 0.6428
_exptl_absorpt_correction_type multi-scan
_exptl_absorpt_process_details sadabs
_exptl_crystal_colour red-brown
_exptl_crystal_density_diffrn 1.429
_exptl_crystal_density_method 'not measured'
_exptl_crystal_description block
_exptl_crystal_F_000 4752
_exptl_crystal_size_max 0.17
_exptl_crystal_size_mid 0.13
_exptl_crystal_size_min 0.11
_platon_squeeze_details
;
;
_refine_diff_density_max 2.555
_refine_diff_density_min -1.379
_refine_diff_density_rms 0.140
_refine_ls_extinction_method none
_refine_ls_goodness_of_fit_ref 1.032
_refine_ls_hydrogen_treatment none
_refine_ls_matrix_type full
_refine_ls_number_parameters 1190
_refine_ls_number_reflns 19109
_refine_ls_number_restraints 0
_refine_ls_restrained_S_all 1.032
_refine_ls_R_factor_all 0.0700
_refine_ls_R_factor_gt 0.0493
_refine_ls_shift/su_max 0.001
_refine_ls_shift/su_mean 0.000
_refine_ls_structure_factor_coef Fsqd
_refine_ls_weighting_details 'calc w=1/[\s^2^(Fo^2^)+(0.0846P)^2^+33.9942P] where P=(Fo^2^+2Fc^2^)/3'
_refine_ls_weighting_scheme calc
_refine_ls_wR_factor_gt 0.1363
_refine_ls_wR_factor_ref 0.1538
_reflns_number_gt 14357
_reflns_number_total 19109
_reflns_threshold_expression >2sigma(I)
_cod_data_source_file ic4029386_si_006.cif
_cod_data_source_block W
_cod_depositor_comments 'Adding full bibliography for 4337877--4337881.cif.'
_cod_original_sg_symbol_H-M P2(1)/n
_cod_database_code 4337877

loop_
_symmetry_equiv_pos_as_xyz
'x, y, z'
'-x+1/2, y+1/2, -z+1/2'
'-x, -y, -z'
'x-1/2, -y-1/2, z-1/2'

loop_
_atom_site_label
_atom_site_type_symbol
_atom_site_fract_x
_atom_site_fract_y
_atom_site_fract_z
_atom_site_U_iso_or_equiv
_atom_site_adp_type
_atom_site_occupancy
_atom_site_symmetry_multiplicity
_atom_site_calc_flag
_atom_site_refinement_flags
W1 W 0.321518(10) 0.539231(19) 0.157138(8) 0.02834(9) Uani 1 1 d .
W2 W 0.178159(10) 0.84240(2) -0.151983(9) 0.03339(10) Uani 1 1 d .
Ni1 Ni 0.49901(4) 0.62811(7) 0.24625(4) 0.0474(3) Uani 1 1 d .
Ni2 Ni 0.26628(4) 0.88426(6) 0.21005(3) 0.0390(2) Uani 1 1 d .
Ni3 Ni 0.26218(4) 0.66557(7) -0.00813(3) 0.0436(2) Uani 1 1 d .
Ni4 Ni 0.26689(4) 0.66626(7) -0.27665(4) 0.0501(3) Uani 1 1 d .
O1 O 0.0285(6) 0.2449(13) 0.8800(6) 0.228(7) Uani 1 1 d .
H1A H 0.0439 0.3076 0.8940 0.274 Uiso 1 1 d R
H1B H 0.0490 0.1918 0.8871 0.274 Uiso 1 1 d R
O2 O 0.4285(11) 0.890(4) 0.0893(8) 0.58(4) Uani 1 1 d .
H2A H 0.4417 0.9339 0.1086 0.694 Uiso 1 1 d R
H2B H 0.4114 0.9305 0.0670 0.694 Uiso 1 1 d R
O3 O 0.4506(3) 0.1908(6) 0.2238(4) 0.100(3) Uani 1 1 d .
H1O3 H 0.4590 0.2396 0.2399 0.30(15) Uiso 1 1 d R
H2O3 H 0.4609 0.2000 0.1980 0.27(14) Uiso 1 1 d R
O4 O 0.4125(3) 0.9368(7) 0.8742(4) 0.121(3) Uani 1 1 d .
H1O4 H 0.3733 0.9349 0.8710 0.145 Uiso 1 1 d R
H2O4 H 0.4091 0.9764 0.8965 0.145 Uiso 1 1 d R
O5 O 0.5217(4) 0.8736(7) 0.6868(4) 0.133(4) Uani 1 1 d .
H1O5 H 0.5240 0.8303 0.6671 0.160 Uiso 1 1 d R
H2O5 H 0.5383 0.8549 0.7110 0.160 Uiso 1 1 d R
O6 O 0.2993(5) 0.2143(7) 0.0263(4) 0.150(4) Uani 1 1 d .
H1O6 H 0.3203 0.1702 0.0210 0.180 Uiso 1 1 d R
H2O6 H 0.3141 0.2509 0.0463 0.180 Uiso 1 1 d R
O7 O 0.0863(4) 0.5388(8) 0.1252(4) 0.145(4) Uani 1 1 d .
H7A H 0.1194 0.5426 0.1259 0.174 Uiso 1 1 d R
H7B H 0.0756 0.5715 0.1008 0.174 Uiso 1 1 d R
O8 O 0.2084(7) 0.1716(9) 0.9815(5) 0.208(7) Uani 1 1 d .
H1O8 H 0.2390 0.1919 0.9825 0.250 Uiso 1 1 d R
H2O8 H 0.2027 0.1382 0.9577 0.250 Uiso 1 1 d R
O9 O 0.1669(7) 0.3308(10) 0.0981(5) 0.220(7) Uani 1 1 d .
H1O9 H 0.1636 0.3038 0.1233 0.264 Uiso 1 1 d R
H2O9 H 0.1954 0.3602 0.1005 0.264 Uiso 1 1 d R
O10 O 0.5077(5) 0.8406(12) 0.8595(5) 0.208(7) Uani 1 1 d .
H110 H 0.4802 0.8731 0.8567 0.249 Uiso 1 1 d R
H210 H 0.5020 0.7904 0.8745 0.249 Uiso 1 1 d R
O11 O 0.0947(7) 0.566(2) 0.9190(8) 0.38(2) Uani 1 1 d .
H111 H 0.1169 0.5325 0.9346 0.461 Uiso 1 1 d R
H211 H 0.0819 0.6051 0.9367 0.461 Uiso 1 1 d R
O12 O 0.4407(8) 0.0576(13) 0.9460(7) 0.135(8) Uani 0.50 1 d P
H12A H 0.4564 0.0326 0.9710 0.162 Uiso 0.50 1 d PR
H12B H 0.4616 0.0627 0.9276 0.162 Uiso 0.50 1 d PR
O13 O 0.4973(6) 0.5343(18) 0.0422(5) 0.289(12) Uani 1 1 d .
H113 H 0.4716 0.5308 0.0576 0.347 Uiso 1 1 d R
H213 H 0.5020 0.5930 0.0364 0.347 Uiso 1 1 d R
O14 O 0.3930(11) 0.791(2) 0.1066(9) 0.194(16) Uani 0.50 1 d P
H114 H 0.3838 0.7438 0.0901 0.233 Uiso 0.50 1 d PR
H214 H 0.3807 0.7837 0.1318 0.233 Uiso 0.50 1 d PR
O15 O 0.6463(9) 0.614(3) 0.1938(10) 0.50(3) Uani 1 1 d .
H115 H 0.6392 0.6687 0.1828 0.594 Uiso 1 1 d R
H215 H 0.6434 0.6163 0.2220 0.594 Uiso 1 1 d R
O16 O 0.0991(15) 0.110(2) 0.8847(14) 0.68(5) Uani 1 1 d .
H116 H 0.1088 0.0868 0.8605 0.816 Uiso 1 1 d R
H216 H 0.1138 0.0782 0.9066 0.816 Uiso 1 1 d R
O17 O 0.5577(9) 0.7037(13) 0.9156(8) 0.309(12) Uani 1 1 d .
H117 H 0.5699 0.7048 0.9430 0.371 Uiso 1 1 d R
H217 H 0.5728 0.6591 0.9025 0.371 Uiso 1 1 d R
N1 N 0.4221(2) 0.6297(5) 0.2174(3) 0.0567(18) Uani 1 1 d .
N2 N 0.2981(3) 0.7666(4) 0.1785(2) 0.0472(16) Uani 1 1 d .
N3 N 0.2885(3) 0.6375(5) 0.0583(2) 0.0514(17) Uani 1 1 d .
N4 N 0.4170(4) 0.5221(13) 0.0941(4) 0.154(6) Uani 1 1 d .
N5 N 0.3897(3) 0.3589(5) 0.2049(3) 0.077(2) Uani 1 1 d .
N6 N 0.2815(5) 0.3467(6) 0.0996(3) 0.103(4) Uani 1 1 d .
N7 N 0.1949(3) 0.5446(7) 0.1438(3) 0.076(3) Uani 1 1 d .
N8 N 0.5092(3) 0.7631(5) 0.2323(3) 0.060(2) Uani 1 1 d .
N9 N 0.5253(3) 0.6223(7) 0.1821(3) 0.068(2) Uani 1 1 d .
N10 N 0.4897(3) 0.4869(6) 0.2569(4) 0.085(3) Uani 1 1 d .
H10 H 0.4568 0.4735 0.2464 0.102 Uiso 1 1 calc R
N11 N 0.4811(3) 0.6899(10) 0.3050(3) 0.087(3) Uani 1 1 d .
N12 N 0.0749(2) 0.8786(5) -0.2226(2) 0.0527(17) Uani 1 1 d .
N13 N 0.2311(3) 0.9380(4) 0.1552(2) 0.0462(16) Uani 1 1 d .
N14 N 0.2011(3) 0.8063(5) 0.2070(2) 0.0511(17) Uani 1 1 d .
N15 N 0.3018(3) 0.8444(5) 0.2709(2) 0.0572(19) Uani 1 1 d .
H15 H 0.2908 0.8860 0.2914 0.069 Uiso 1 1 calc R
N16 N 0.3211(3) 0.9811(5) 0.1899(3) 0.0526(17) Uani 1 1 d .
N17 N 0.2729(3) 0.4925(4) 0.2529(2) 0.0447(15) Uani 1 1 d .
N18 N 0.3315(3) 0.6986(6) -0.0223(2) 0.0547(18) Uani 1 1 d .
N19 N 0.2639(3) 0.8102(5) 0.0052(2) 0.0579(19) Uani 1 1 d .
N20 N 0.1901(3) 0.6314(6) 0.0058(2) 0.0617(19) Uani 1 1 d .
H20 H 0.1705 0.6374 -0.0209 0.074 Uiso 1 1 calc R
N21 N 0.2901(4) 0.5317(5) -0.0226(2) 0.062(2) Uani 1 1 d .
N22 N 0.2326(3) 0.6982(5) -0.0744(2) 0.0499(16) Uani 1 1 d .
N23 N 0.1987(4) 1.0001(6) -0.0701(3) 0.091(3) Uani 1 1 d .
N24 N 0.0831(4) 0.8315(9) -0.0872(3) 0.102(4) Uani 1 1 d .
N25 N 0.3036(3) 0.8804(7) -0.1441(3) 0.079(2) Uani 1 1 d .
N26 N 0.1247(4) 0.6282(6) -0.1692(3) 0.082(3) Uani 1 1 d .
N27 N 0.2213(3) 0.7717(5) -0.2472(2) 0.0537(17) Uani 1 1 d .
N28 N 0.3284(4) 0.7383(7) -0.2620(4) 0.092(3) Uani 1 1 d .
N29 N 0.2737(5) 0.7470(8) -0.3380(4) 0.092(3) Uani 1 1 d .
N30 N 0.2822(5) 0.6168(8) -0.2156(4) 0.101(3) Uani 1 1 d .
N31 N 0.2036(4) 0.5911(9) -0.3011(5) 0.109(4) Uani 1 1 d .
H31 H 0.2165 0.5371 -0.3129 0.131 Uiso 1 1 calc R
N32 N 0.1915(3) 1.0529(5) -0.1980(3) 0.063(2) Uani 1 1 d .
C1 C 0.3861(3) 0.6013(5) 0.1977(3) 0.0390(16) Uani 1 1 d .
C2 C 0.3050(3) 0.6861(5) 0.1703(2) 0.0350(15) Uani 1 1 d .
C3 C 0.3011(3) 0.6037(5) 0.0923(2) 0.0379(16) Uani 1 1 d .
C4 C 0.3838(4) 0.5270(8) 0.1161(3) 0.071(3) Uani 1 1 d .
C5 C 0.3655(3) 0.4194(5) 0.1877(3) 0.0478(19) Uani 1 1 d .
C6 C 0.2962(4) 0.4129(5) 0.1197(3) 0.058(2) Uani 1 1 d .
C7 C 0.2387(3) 0.5442(6) 0.1485(2) 0.0457(19) Uani 1 1 d .
C8 C 0.2925(3) 0.5113(5) 0.2218(2) 0.0331(15) Uani 1 1 d .
C9 C 0.5022(4) 0.8261(8) 0.2638(5) 0.078(3) Uani 1 1 d .
C10 C 0.5090(5) 0.9254(9) 0.2554(7) 0.109(5) Uani 1 1 d .
H10A H 0.5060 0.9734 0.2766 0.131 Uiso 1 1 calc R
C11 C 0.5209(7) 0.9420(13) 0.2110(10) 0.154(9) Uani 1 1 d .
H11 H 0.5248 1.0057 0.2029 0.185 Uiso 1 1 calc R
C12 C 0.5275(5) 0.8750(11) 0.1778(6) 0.110(5) Uani 1 1 d .
H12 H 0.5346 0.8916 0.1489 0.132 Uiso 1 1 calc R
C13 C 0.5229(4) 0.7853(8) 0.1911(4) 0.076(3) Uani 1 1 d .
C14 C 0.5337(4) 0.7008(10) 0.1648(4) 0.081(3) Uani 1 1 d .
C15 C 0.5556(7) 0.7177(15) 0.1203(5) 0.160(7) Uani 1 1 d .
H15A H 0.5905 0.6964 0.1223 0.240 Uiso 1 1 calc R
H15B H 0.5542 0.7849 0.1133 0.240 Uiso 1 1 calc R
H15C H 0.5359 0.6828 0.0970 0.240 Uiso 1 1 calc R
C16 C 0.5379(5) 0.5296(10) 0.1619(5) 0.099(4) Uani 1 1 d .
H16A H 0.5283 0.5323 0.1297 0.119 Uiso 1 1 calc R
H16B H 0.5746 0.5200 0.1664 0.119 Uiso 1 1 calc R
C17 C 0.5125(5) 0.4472(9) 0.1806(6) 0.105(5) Uani 1 1 d .
H17A H 0.5228 0.3904 0.1650 0.126 Uiso 1 1 calc R
H17B H 0.4759 0.4547 0.1732 0.126 Uiso 1 1 calc R
C18 C 0.5215(5) 0.4279(8) 0.2309(6) 0.112(5) Uani 1 1 d .
H18A H 0.5144 0.3610 0.2365 0.134 Uiso 1 1 calc R
H18B H 0.5571 0.4398 0.2408 0.134 Uiso 1 1 calc R
C19 C 0.4932(5) 0.4670(11) 0.3042(5) 0.118(5) Uani 1 1 d .
H19A H 0.5280 0.4788 0.3171 0.141 Uiso 1 1 calc R
H19B H 0.4856 0.3999 0.3088 0.141 Uiso 1 1 calc R
C20 C 0.4568(6) 0.5278(15) 0.3283(5) 0.136(7) Uani 1 1 d .
H20A H 0.4499 0.4938 0.3555 0.163 Uiso 1 1 calc R
H20B H 0.4248 0.5306 0.3093 0.163 Uiso 1 1 calc R
C21 C 0.4718(5) 0.6343(14) 0.3425(5) 0.130(6) Uani 1 1 d .
H21A H 0.4442 0.6629 0.3574 0.156 Uiso 1 1 calc R
H21B H 0.5021 0.6335 0.3636 0.156 Uiso 1 1 calc R
C22 C 0.4889(4) 0.7836(10) 0.3061(5) 0.083(4) Uani 1 1 d .
C23 C 0.4879(6) 0.8376(13) 0.3482(5) 0.147(7) Uani 1 1 d .
H23A H 0.4544 0.8336 0.3586 0.221 Uiso 1 1 calc R
H23B H 0.4962 0.9034 0.3431 0.221 Uiso 1 1 calc R
H23C H 0.5126 0.8111 0.3706 0.221 Uiso 1 1 calc R
C24 C 0.1843(3) 0.9122(6) 0.1456(3) 0.051(2) Uani 1 1 d .
C25 C 0.1533(4) 0.9635(9) 0.1117(4) 0.080(3) Uani 1 1 d .
H25 H 0.1196 0.9460 0.1031 0.096 Uiso 1 1 calc R
C26 C 0.1755(5) 1.0388(9) 0.0927(4) 0.088(4) Uani 1 1 d .
H26 H 0.1559 1.0739 0.0710 0.105 Uiso 1 1 calc R
C27 C 0.2247(5) 1.0666(8) 0.1033(3) 0.079(3) Uani 1 1 d .
H27 H 0.2387 1.1190 0.0896 0.095 Uiso 1 1 calc R
C28 C 0.2534(4) 1.0120(5) 0.1363(3) 0.056(2) Uani 1 1 d .
C29 C 0.3075(4) 1.0282(6) 0.1550(3) 0.060(2) Uani 1 1 d .
C30 C 0.3396(5) 1.0978(8) 0.1321(4) 0.088(4) Uani 1 1 d .
H30A H 0.3745 1.0761 0.1347 0.132 Uiso 1 1 calc R
H30B H 0.3379 1.1594 0.1461 0.132 Uiso 1 1 calc R
H30C H 0.3272 1.1026 0.1009 0.132 Uiso 1 1 calc R
C31 C 0.3724(4) 0.9837(8) 0.2129(4) 0.072(3) Uani 1 1 d .
H31A H 0.3865 1.0475 0.2105 0.087 Uiso 1 1 calc R
H31B H 0.3942 0.9396 0.1983 0.087 Uiso 1 1 calc R
C32 C 0.3727(4) 0.9574(8) 0.2617(4) 0.084(3) Uani 1 1 d .
H32A H 0.3497 1.0008 0.2752 0.101 Uiso 1 1 calc R
H32B H 0.4068 0.9695 0.2760 0.101 Uiso 1 1 calc R
C33 C 0.3578(4) 0.8547(7) 0.2737(4) 0.074(3) Uani 1 1 d .
H33A H 0.3718 0.8100 0.2532 0.088 Uiso 1 1 calc R
H33B H 0.3722 0.8396 0.3040 0.088 Uiso 1 1 calc R
C34 C 0.2849(5) 0.7479(6) 0.2843(3) 0.073(3) Uani 1 1 d .
H34A H 0.2983 0.7004 0.2647 0.088 Uiso 1 1 calc R
H34B H 0.2993 0.7347 0.3148 0.088 Uiso 1 1 calc R
C35 C 0.2290(4) 0.7379(6) 0.2821(3) 0.070(3) Uani 1 1 d .
H35A H 0.2162 0.7934 0.2970 0.084 Uiso 1 1 calc R
H35B H 0.2220 0.6826 0.3002 0.084 Uiso 1 1 calc R
C36 C 0.1963(4) 0.7271(7) 0.2367(4) 0.072(3) Uani 1 1 d .
H36A H 0.2063 0.6689 0.2221 0.087 Uiso 1 1 calc R
H36B H 0.1606 0.7205 0.2424 0.087 Uiso 1 1 calc R
C37 C 0.1688(3) 0.8298(7) 0.1739(4) 0.062(3) Uani 1 1 d .
C38 C 0.1198(4) 0.7773(10) 0.1610(5) 0.113(5) Uani 1 1 d .
H38A H 0.1273 0.7129 0.1526 0.170 Uiso 1 1 calc R
H38B H 0.1012 0.8092 0.1361 0.170 Uiso 1 1 calc R
H38C H 0.0994 0.7763 0.1862 0.170 Uiso 1 1 calc R
C39 C 0.3452(4) 0.7885(8) -0.0198(3) 0.071(3) Uani 1 1 d .
C40 C 0.3946(5) 0.8111(12) -0.0304(5) 0.112(5) Uani 1 1 d .
H40 H 0.4062 0.8741 -0.0294 0.134 Uiso 1 1 calc R
C41 C 0.4245(6) 0.7405(18) -0.0420(6) 0.145(7) Uani 1 1 d .
H41 H 0.4572 0.7562 -0.0492 0.174 Uiso 1 1 calc R
C42 C 0.4103(5) 0.6453(14) -0.0440(5) 0.120(5) Uani 1 1 d .
H42 H 0.4321 0.5973 -0.0524 0.144 Uiso 1 1 calc R
C43 C 0.3615(4) 0.6264(8) -0.0328(3) 0.070(3) Uani 1 1 d .
C44 C 0.3361(5) 0.5312(8) -0.0310(3) 0.077(3) Uani 1 1 d .
C45 C 0.3670(7) 0.4422(10) -0.0388(6) 0.145(7) Uani 1 1 d .
H45A H 0.3442 0.3909 -0.0485 0.218 Uiso 1 1 calc R
H45B H 0.3866 0.4245 -0.0113 0.218 Uiso 1 1 calc R
H45C H 0.3897 0.4549 -0.0616 0.218 Uiso 1 1 calc R
C46 C 0.2608(6) 0.4455(7) -0.0143(4) 0.101(4) Uani 1 1 d .
H46A H 0.2735 0.4188 0.0146 0.121 Uiso 1 1 calc R
H46B H 0.2663 0.3983 -0.0373 0.121 Uiso 1 1 calc R
C47 C 0.2043(6) 0.4633(9) -0.0143(4) 0.097(4) Uani 1 1 d .
H47A H 0.1881 0.4019 -0.0099 0.116 Uiso 1 1 calc R
H47B H 0.1920 0.4853 -0.0442 0.116 Uiso 1 1 calc R
C48 C 0.1847(5) 0.5325(9) 0.0190(4) 0.092(4) Uani 1 1 d .
H48A H 0.1489 0.5192 0.0219 0.110 Uiso 1 1 calc R
H48B H 0.2034 0.5226 0.0483 0.110 Uiso 1 1 calc R
C49 C 0.1709(4) 0.7045(9) 0.0354(4) 0.080(3) Uani 1 1 d .
H49A H 0.1359 0.6889 0.0405 0.096 Uiso 1 1 calc R
H49B H 0.1911 0.7019 0.0643 0.096 Uiso 1 1 calc R
C50 C 0.1723(5) 0.8019(9) 0.0182(4) 0.089(4) Uani 1 1 d .
H50A H 0.1464 0.8385 0.0318 0.106 Uiso 1 1 calc R
H50B H 0.1622 0.7996 -0.0139 0.106 Uiso 1 1 calc R
C51 C 0.2224(5) 0.8577(8) 0.0251(3) 0.077(3) Uani 1 1 d .
H51A H 0.2174 0.9208 0.0118 0.093 Uiso 1 1 calc R
H51B H 0.2316 0.8659 0.0571 0.093 Uiso 1 1 calc R
C52 C 0.3052(5) 0.8524(7) -0.0042(3) 0.070(3) Uani 1 1 d .
C53 C 0.3165(6) 0.9576(8) 0.0005(6) 0.122(5) Uani 1 1 d .
H53A H 0.2906 0.9879 0.0162 0.183 Uiso 1 1 calc R
H53B H 0.3169 0.9857 -0.0289 0.183 Uiso 1 1 calc R
H53C H 0.3493 0.9664 0.0171 0.183 Uiso 1 1 calc R
C54 C 0.2133(3) 0.7469(5) -0.1015(2) 0.0402(17) Uani 1 1 d .
C55 C 0.1923(4) 0.9443(6) -0.0976(3) 0.057(2) Uani 1 1 d .
C56 C 0.1165(3) 0.8368(7) -0.1094(3) 0.057(2) Uani 1 1 d .
C57 C 0.2603(3) 0.8669(6) -0.1469(3) 0.050(2) Uani 1 1 d .
C58 C 0.1442(3) 0.7021(6) -0.1644(3) 0.052(2) Uani 1 1 d .
C59 C 0.1108(3) 0.8674(5) -0.1979(2) 0.0374(16) Uani 1 1 d .
C60 C 0.2063(3) 0.7947(5) -0.2140(3) 0.0416(17) Uani 1 1 d .
C61 C 0.3505(5) 0.7201(10) -0.2239(5) 0.097(4) Uani 1 1 d .
C62 C 0.4000(6) 0.7672(11) -0.2087(6) 0.112(5) Uani 1 1 d .
H62 H 0.4166 0.7626 -0.1798 0.135 Uiso 1 1 calc R
C63 C 0.4168(6) 0.8162(11) -0.2418(7) 0.112(5) Uani 1 1 d .
H63 H 0.4479 0.8468 -0.2343 0.134 Uiso 1 1 calc R
C64 C 0.3962(6) 0.8314(11) -0.2875(6) 0.113(5) Uani 1 1 d .
H64 H 0.4118 0.8650 -0.3095 0.135 Uiso 1 1 calc R
C65 C 0.3482(5) 0.7865(7) -0.2931(5) 0.090(4) Uani 1 1 d .
C66 C 0.3109(7) 0.7858(13) -0.3338(6) 0.117(5) Uani 1 1 d .
C67 C 0.3307(7) 0.8466(13) -0.3745(6) 0.153(7) Uani 1 1 d .
H67A H 0.3355 0.8046 -0.3993 0.230 Uiso 1 1 calc R
H67B H 0.3625 0.8771 -0.3646 0.230 Uiso 1 1 calc R
H67C H 0.3057 0.8945 -0.3841 0.230 Uiso 1 1 calc R
C68 C 0.2322(8) 0.7385(18) -0.3730(6) 0.157(9) Uani 1 1 d .
H68A H 0.2111 0.7950 -0.3707 0.189 Uiso 1 1 calc R
H68B H 0.2475 0.7441 -0.4013 0.189 Uiso 1 1 calc R
C69 C 0.1990(9) 0.6620(16) -0.3778(8) 0.170(8) Uani 1 1 d .
H69A H 0.2179 0.6076 -0.3878 0.204 Uiso 1 1 calc R
H69B H 0.1729 0.6773 -0.4019 0.204 Uiso 1 1 calc R
C70 C 0.1717(7) 0.6298(13) -0.3369(6) 0.134(6) Uani 1 1 d .
H70A H 0.1539 0.6844 -0.3257 0.161 Uiso 1 1 calc R
H70B H 0.1462 0.5823 -0.3469 0.161 Uiso 1 1 calc R
C71 C 0.1731(6) 0.5565(11) -0.2676(6) 0.113(5) Uani 1 1 d .
H71A H 0.1473 0.5126 -0.2808 0.136 Uiso 1 1 calc R
H71B H 0.1559 0.6093 -0.2541 0.136 Uiso 1 1 calc R
C72 C 0.2084(7) 0.5055(10) -0.2321(7) 0.143(8) Uani 1 1 d .
H72A H 0.2275 0.4597 -0.2484 0.171 Uiso 1 1 calc R
H72B H 0.1863 0.4682 -0.2145 0.171 Uiso 1 1 calc R
C73 C 0.2501(6) 0.5565(11) -0.1959(6) 0.120(5) Uani 1 1 d .
H73A H 0.2321 0.5924 -0.1744 0.144 Uiso 1 1 calc R
H73B H 0.2701 0.5074 -0.1794 0.144 Uiso 1 1 calc R
C74 C 0.3253(5) 0.6551(9) -0.1926(5) 0.089(4) Uani 1 1 d .
C75 C 0.3384(8) 0.6392(13) -0.1467(5) 0.164(9) Uani 1 1 d .
H75A H 0.3433 0.6995 -0.1315 0.247 Uiso 1 1 calc R
H75B H 0.3694 0.6026 -0.1428 0.247 Uiso 1 1 calc R
H75C H 0.3114 0.6045 -0.1343 0.247 Uiso 1 1 calc R
C76 C 0.1850(3) 0.9795(5) -0.1828(3) 0.0411(17) Uani 1 1 d .

loop_
_atom_site_aniso_label
_atom_site_aniso_U_11
_atom_site_aniso_U_22
_atom_site_aniso_U_33
_atom_site_aniso_U_23
_atom_site_aniso_U_13
_atom_site_aniso_U_12
W1 0.03123(16) 0.02873(15) 0.02488(14) -0.00069(10) 0.00158(10) 0.00360(11)
W2 0.03310(17) 0.03343(17) 0.03318(16) 0.00505(11) 0.00068(12) -0.00061(11)
Ni1 0.0322(5) 0.0426(6) 0.0655(7) -0.0016(5) -0.0047(5) -0.0013(4)
Ni2 0.0515(6) 0.0313(5) 0.0346(5) -0.0005(4) 0.0060(4) 0.0084(4)
Ni3 0.0564(6) 0.0464(6) 0.0279(5) 0.0059(4) 0.0035(4) 0.0071(5)
Ni4 0.0499(6) 0.0361(5) 0.0653(7) -0.0097(5) 0.0113(5) 0.0028(4)
O1 0.197(15) 0.28(2) 0.202(15) -0.039(14) 0.012(12) 0.047(14)
O2 0.31(3) 1.21(11) 0.18(2) -0.18(4) -0.14(2) 0.41(5)
O3 0.078(5) 0.062(5) 0.160(9) 0.008(5) 0.004(6) 0.008(4)
O4 0.070(5) 0.138(8) 0.154(9) 0.027(7) 0.003(5) -0.007(5)
O5 0.120(8) 0.121(8) 0.160(10) -0.022(7) 0.014(7) 0.011(6)
O6 0.234(13) 0.085(7) 0.128(8) -0.023(6) 0.004(8) 0.025(7)
O7 0.079(6) 0.181(11) 0.169(10) 0.022(8) -0.021(6) -0.027(6)
O8 0.32(2) 0.126(10) 0.176(13) -0.087(9) 0.011(13) -0.015(11)
O9 0.272(19) 0.200(14) 0.180(14) 0.037(11) -0.025(13) -0.085(13)
O10 0.136(10) 0.292(19) 0.199(14) 0.055(13) 0.033(10) 0.075(11)
O11 0.24(2) 0.56(4) 0.38(3) 0.35(3) 0.14(2) 0.16(2)
O12 0.18(2) 0.114(14) 0.120(15) -0.039(12) 0.067(15) -0.065(14)
O13 0.148(12) 0.57(4) 0.153(13) 0.016(17) 0.010(10) 0.114(18)
O14 0.19(3) 0.25(3) 0.14(2) -0.01(2) 0.058(19) -0.16(3)
O15 0.23(3) 0.93(8) 0.31(3) 0.01(4) -0.06(2) -0.04(4)
O16 0.66(6) 0.52(5) 0.75(7) -0.39(5) -0.53(6) 0.46(5)
O17 0.38(3) 0.180(16) 0.34(3) -0.029(16) -0.10(2) 0.095(18)
N1 0.032(4) 0.051(4) 0.085(5) -0.009(4) -0.005(4) 0.003(3)
N2 0.058(4) 0.033(3) 0.050(4) -0.003(3) 0.005(3) 0.014(3)
N3 0.065(5) 0.059(4) 0.029(3) 0.006(3) 0.000(3) 0.003(3)
N4 0.080(7) 0.31(2) 0.078(7) 0.024(9) 0.043(6) 0.071(10)
N5 0.068(5) 0.048(5) 0.113(7) 0.021(4) 0.004(5) 0.019(4)
N6 0.162(10) 0.054(5) 0.082(6) -0.018(5) -0.038(7) 0.000(6)
N7 0.040(5) 0.139(8) 0.049(4) 0.000(5) -0.001(3) -0.001(5)
N8 0.041(4) 0.054(4) 0.083(6) -0.007(4) -0.014(4) 0.003(3)
N9 0.043(4) 0.089(6) 0.070(5) -0.006(5) -0.005(4) 0.004(4)
N10 0.065(6) 0.059(5) 0.127(9) 0.013(5) -0.012(5) -0.004(4)
N11 0.035(4) 0.167(10) 0.058(5) -0.013(6) 0.001(4) -0.005(5)
N12 0.034(4) 0.059(4) 0.064(5) 0.006(3) 0.000(3) 0.002(3)
N13 0.059(4) 0.042(4) 0.039(3) -0.004(3) 0.013(3) 0.010(3)
N14 0.048(4) 0.043(4) 0.065(5) -0.014(3) 0.018(4) -0.005(3)
N15 0.065(5) 0.055(4) 0.050(4) -0.012(3) 0.001(4) 0.016(4)
N16 0.053(4) 0.046(4) 0.061(5) -0.014(3) 0.017(4) 0.000(3)
N17 0.057(4) 0.035(3) 0.042(4) 0.008(3) 0.007(3) -0.008(3)
N18 0.053(4) 0.071(5) 0.041(4) 0.016(3) 0.006(3) 0.011(4)
N19 0.085(6) 0.047(4) 0.042(4) -0.001(3) 0.005(4) 0.010(4)
N20 0.067(5) 0.070(5) 0.048(4) -0.001(4) 0.006(4) -0.005(4)
N21 0.093(6) 0.058(5) 0.032(4) 0.001(3) -0.006(4) 0.025(4)
N22 0.063(4) 0.051(4) 0.035(3) 0.007(3) 0.000(3) 0.008(3)
N23 0.152(10) 0.061(5) 0.061(5) -0.018(4) 0.011(6) -0.019(6)
N24 0.063(6) 0.183(12) 0.062(6) -0.003(6) 0.019(5) 0.006(6)
N25 0.053(5) 0.087(6) 0.096(7) 0.015(5) 0.003(4) -0.004(4)
N26 0.101(7) 0.049(5) 0.096(7) 0.006(4) 0.010(5) -0.023(5)
N27 0.068(5) 0.043(4) 0.053(4) 0.005(3) 0.020(4) 0.015(3)
N28 0.076(6) 0.074(6) 0.125(9) -0.026(6) 0.008(7) -0.001(5)
N29 0.092(8) 0.080(7) 0.106(8) 0.007(6) 0.022(7) 0.013(6)
N30 0.111(9) 0.099(8) 0.094(8) 0.002(6) 0.020(7) 0.018(7)
N31 0.089(8) 0.104(8) 0.133(10) -0.035(8) 0.009(8) -0.012(7)
N32 0.061(5) 0.047(4) 0.077(5) 0.019(4) -0.004(4) -0.006(4)
C1 0.029(4) 0.031(4) 0.057(5) -0.002(3) 0.004(3) 0.001(3)
C2 0.034(4) 0.036(4) 0.035(4) 0.006(3) 0.004(3) 0.003(3)
C3 0.045(4) 0.040(4) 0.029(4) -0.001(3) 0.008(3) 0.000(3)
C4 0.052(5) 0.117(9) 0.044(5) 0.013(5) 0.011(4) 0.031(5)
C5 0.042(4) 0.034(4) 0.066(5) 0.003(4) -0.004(4) 0.002(4)
C6 0.090(7) 0.028(4) 0.052(5) -0.008(4) -0.017(5) 0.007(4)
C7 0.041(5) 0.067(5) 0.029(4) 0.000(3) -0.001(3) -0.008(4)
C8 0.042(4) 0.028(3) 0.028(4) 0.003(3) 0.002(3) -0.003(3)
C9 0.044(5) 0.067(7) 0.116(10) -0.034(7) -0.025(6) 0.010(5)
C10 0.069(8) 0.058(8) 0.194(17) -0.029(9) -0.021(10) 0.006(6)
C11 0.090(12) 0.085(12) 0.28(3) 0.045(16) -0.021(16) -0.017(9)
C12 0.080(9) 0.084(9) 0.160(15) 0.048(10) -0.016(9) -0.010(8)
C13 0.047(5) 0.080(8) 0.097(8) 0.027(6) -0.008(5) -0.008(5)
C14 0.061(7) 0.097(9) 0.085(8) 0.009(7) 0.003(6) -0.003(6)
C15 0.166(17) 0.23(2) 0.086(10) 0.030(12) 0.031(11) -0.041(15)
C16 0.071(8) 0.117(11) 0.106(10) -0.050(8) -0.003(7) 0.006(7)
C17 0.062(7) 0.083(9) 0.165(14) -0.047(9) -0.016(8) 0.008(6)
C18 0.084(8) 0.042(6) 0.199(16) -0.017(8) -0.039(10) 0.011(6)
C19 0.069(8) 0.150(14) 0.133(12) 0.075(11) 0.002(8) -0.019(8)
C20 0.080(10) 0.22(2) 0.110(12) 0.078(13) 0.005(9) -0.034(12)
C21 0.076(9) 0.24(2) 0.070(8) 0.027(11) 0.008(7) -0.040(11)
C22 0.037(5) 0.100(9) 0.107(10) -0.058(8) -0.017(5) 0.018(5)
C23 0.091(10) 0.202(18) 0.142(14) -0.097(13) -0.025(9) 0.048(10)
C24 0.047(5) 0.058(5) 0.049(5) -0.016(4) 0.007(4) 0.013(4)
C25 0.063(7) 0.110(9) 0.066(7) -0.024(6) -0.001(5) 0.019(6)
C26 0.104(10) 0.100(9) 0.058(6) 0.017(6) 0.001(6) 0.042(8)
C27 0.113(10) 0.073(7) 0.052(6) 0.016(5) 0.013(6) 0.028(7)
C28 0.089(7) 0.032(4) 0.049(5) 0.004(3) 0.025(5) 0.022(4)
C29 0.076(7) 0.047(5) 0.062(6) -0.006(4) 0.029(5) 0.005(5)
C30 0.113(9) 0.065(7) 0.093(8) 0.011(6) 0.047(7) -0.012(6)
C31 0.054(6) 0.075(7) 0.089(8) -0.026(6) 0.014(5) -0.005(5)
C32 0.054(6) 0.100(9) 0.095(9) -0.041(7) -0.003(6) 0.006(6)
C33 0.069(7) 0.078(7) 0.070(6) -0.019(5) -0.015(5) 0.028(5)
C34 0.114(9) 0.049(5) 0.058(6) 0.020(4) 0.019(6) 0.021(5)
C35 0.117(9) 0.037(5) 0.060(6) 0.015(4) 0.039(6) 0.002(5)
C36 0.082(7) 0.048(5) 0.092(8) -0.006(5) 0.040(6) -0.003(5)
C37 0.038(5) 0.069(6) 0.080(7) -0.037(5) 0.013(5) 0.000(4)
C38 0.060(7) 0.113(10) 0.168(14) -0.031(10) 0.016(8) -0.022(7)
C39 0.070(7) 0.082(7) 0.060(6) 0.025(5) 0.008(5) -0.010(6)
C40 0.077(9) 0.135(12) 0.124(12) 0.040(10) 0.011(8) -0.022(9)
C41 0.056(9) 0.22(2) 0.169(17) 0.012(16) 0.043(9) 0.000(12)
C42 0.068(9) 0.167(16) 0.128(13) 0.025(12) 0.033(8) 0.022(10)
C43 0.074(7) 0.094(8) 0.043(5) 0.008(5) 0.012(5) 0.022(6)
C44 0.081(8) 0.097(9) 0.052(6) -0.016(5) -0.007(5) 0.047(7)
C45 0.172(16) 0.109(11) 0.150(14) -0.015(10) -0.004(12) 0.086(11)
C46 0.177(15) 0.043(6) 0.079(8) -0.006(5) -0.009(9) 0.001(7)
C47 0.132(12) 0.082(8) 0.074(8) -0.006(6) -0.001(8) -0.034(8)
C48 0.102(9) 0.101(9) 0.071(7) 0.018(7) 0.007(7) -0.034(7)
C49 0.070(7) 0.105(9) 0.066(7) -0.003(6) 0.016(5) 0.000(6)
C50 0.085(8) 0.106(9) 0.075(7) -0.022(7) 0.004(6) 0.032(7)
C51 0.104(9) 0.078(7) 0.050(6) -0.006(5) 0.009(6) 0.027(6)
C52 0.094(8) 0.051(5) 0.063(6) 0.011(4) -0.011(6) -0.007(5)
C53 0.120(12) 0.064(8) 0.178(16) 0.005(8) -0.001(11) -0.014(7)
C54 0.048(4) 0.043(4) 0.029(4) 0.007(3) 0.005(3) -0.004(3)
C55 0.076(6) 0.046(5) 0.048(5) 0.001(4) 0.001(4) -0.001(4)
C56 0.039(5) 0.092(7) 0.040(4) 0.003(4) 0.009(4) -0.003(4)
C57 0.029(4) 0.056(5) 0.062(5) 0.009(4) -0.005(4) -0.003(4)
C58 0.061(5) 0.042(5) 0.051(5) 0.009(4) 0.002(4) -0.006(4)
C59 0.028(4) 0.035(4) 0.048(4) 0.005(3) -0.002(3) 0.001(3)
C60 0.050(5) 0.028(4) 0.047(5) 0.006(3) 0.008(4) 0.000(3)
C61 0.088(9) 0.097(10) 0.104(10) -0.034(8) 0.002(8) 0.049(8)
C62 0.087(10) 0.114(12) 0.132(13) -0.023(10) -0.010(9) 0.034(9)
C63 0.087(10) 0.108(11) 0.140(14) -0.025(10) 0.002(10) 0.013(8)
C64 0.092(10) 0.108(11) 0.139(14) -0.019(9) 0.016(10) 0.014(8)
C65 0.094(9) 0.042(5) 0.146(12) -0.009(6) 0.077(9) -0.002(6)
C66 0.092(11) 0.117(13) 0.143(15) -0.030(11) 0.015(11) 0.027(10)
C67 0.157(16) 0.161(17) 0.150(16) 0.026(13) 0.057(14) 0.019(13)
C68 0.130(15) 0.23(2) 0.106(12) -0.072(15) -0.011(11) 0.057(16)
C69 0.16(2) 0.17(2) 0.18(2) -0.024(17) 0.015(18) 0.023(15)
C70 0.131(14) 0.146(15) 0.121(14) -0.022(11) -0.007(12) 0.013(12)
C71 0.103(11) 0.091(10) 0.151(14) -0.019(9) 0.038(11) -0.014(9)
C72 0.152(15) 0.060(8) 0.23(2) -0.017(11) 0.115(16) -0.028(9)
C73 0.131(13) 0.093(10) 0.141(14) 0.001(9) 0.047(11) -0.005(9)
C74 0.095(9) 0.077(8) 0.094(9) -0.023(7) 0.005(8) 0.034(7)
C75 0.22(2) 0.163(16) 0.104(12) -0.004(11) -0.020(12) 0.123(15)
C76 0.035(4) 0.044(4) 0.043(4) 0.003(3) -0.002(3) -0.003(3)

loop_
_atom_type_symbol
_atom_type_description
_atom_type_scat_dispersion_real
_atom_type_scat_dispersion_imag
_atom_type_scat_source
C C 0.0033 0.0016 'International Tables Vol C Tables 4.2.6.8 and 6.1.1.4'
H H 0.0000 0.0000 'International Tables Vol C Tables 4.2.6.8 and 6.1.1.4'
N N 0.0061 0.0033 'International Tables Vol C Tables 4.2.6.8 and 6.1.1.4'
O O 0.0106 0.0060 'International Tables Vol C Tables 4.2.6.8 and 6.1.1.4'
Ni Ni 0.3393 1.1124 'International Tables Vol C Tables 4.2.6.8 and 6.1.1.4'
W W -0.8490 6.8722 'International Tables Vol C Tables 4.2.6.8 and 6.1.1.4'

loop_
_geom_angle_atom_site_label_1
_geom_angle_atom_site_label_2
_geom_angle_atom_site_label_3
_geom_angle
_geom_angle_site_symmetry_1
_geom_angle_site_symmetry_3
C4 W1 C2 111.1(4) . .
C4 W1 C3 70.1(3) . .
C2 W1 C3 74.1(3) . .
C4 W1 C6 81.6(4) . .
C2 W1 C6 145.1(3) . .
C3 W1 C6 80.7(3) . .
C4 W1 C7 138.3(3) . .
C2 W1 C7 76.9(3) . .
C3 W1 C7 73.5(3) . .
C6 W1 C7 73.0(3) . .
C4 W1 C1 75.6(3) . .
C2 W1 C1 71.1(3) . .
C3 W1 C1 116.7(3) . .
C6 W1 C1 143.3(3) . .
C7 W1 C1 141.0(3) . .
C4 W1 C8 147.4(3) . .
C2 W1 C8 85.2(2) . .
C3 W1 C8 142.4(3) . .
C6 W1 C8 101.3(3) . .
C7 W1 C8 71.4(3) . .
C1 W1 C8 84.1(3) . .
C4 W1 C5 77.0(3) . .
C2 W1 C5 140.0(3) . .
C3 W1 C5 140.6(3) . .
C6 W1 C5 73.4(3) . .
C7 W1 C5 124.1(3) . .
C1 W1 C5 73.7(3) . .
C8 W1 C5 73.0(3) . .
C76 W2 C56 112.6(3) . .
C76 W2 C54 143.8(3) . .
C56 W2 C54 82.1(3) . .
C76 W2 C60 81.9(3) . .
C56 W2 C60 146.2(3) . .
C54 W2 C60 104.4(3) . .
C76 W2 C59 71.3(3) . .
C56 W2 C59 76.3(3) . .
C54 W2 C59 144.6(3) . .
C60 W2 C59 80.3(3) . .
C76 W2 C55 73.6(3) . .
C56 W2 C55 70.6(3) . .
C54 W2 C55 81.4(3) . .
C60 W2 C55 142.8(3) . .
C59 W2 C55 116.2(3) . .
C76 W2 C58 141.7(3) . .
C56 W2 C58 75.4(3) . .
C54 W2 C58 72.7(3) . .
C60 W2 C58 75.1(3) . .
C59 W2 C58 74.9(3) . .
C55 W2 C58 139.5(3) . .
C76 W2 C57 76.5(3) . .
C56 W2 C57 139.5(3) . .
C54 W2 C57 72.0(3) . .
C60 W2 C57 72.1(3) . .
C59 W2 C57 140.0(3) . .
C55 W2 C57 75.2(3) . .
C58 W2 C57 122.9(3) . .
N8 Ni1 N10 176.6(4) . .
N8 Ni1 N11 79.7(4) . .
N10 Ni1 N11 103.7(5) . .
N8 Ni1 N9 77.3(4) . .
N10 Ni1 N9 99.3(4) . .
N11 Ni1 N9 156.8(4) . .
N8 Ni1 N12 89.7(3) . 4_676
N10 Ni1 N12 90.6(3) . 4_676
N11 Ni1 N12 85.6(3) . 4_676
N9 Ni1 N12 91.4(3) . 4_676
N8 Ni1 N1 92.7(3) . .
N10 Ni1 N1 87.1(3) . .
N11 Ni1 N1 93.3(3) . .
N9 Ni1 N1 90.7(3) . .
N12 Ni1 N1 177.1(3) 4_676 .
N13 Ni2 N14 80.7(3) . .
N13 Ni2 N15 172.9(3) . .
N14 Ni2 N15 102.0(3) . .
N13 Ni2 N16 78.2(3) . .
N14 Ni2 N16 158.7(3) . .
N15 Ni2 N16 99.3(3) . .
N13 Ni2 N2 95.9(2) . .
N14 Ni2 N2 85.9(3) . .
N15 Ni2 N2 91.0(3) . .
N16 Ni2 N2 93.7(3) . .
N13 Ni2 N17 87.1(2) . 2
N14 Ni2 N17 87.7(3) . 2
N15 Ni2 N17 86.4(3) . 2
N16 Ni2 N17 93.7(2) . 2
N2 Ni2 N17 172.4(3) . 2
N18 Ni3 N20 179.3(3) . .
N18 Ni3 N19 78.8(3) . .
N20 Ni3 N19 101.3(3) . .
N18 Ni3 N21 79.3(3) . .
N20 Ni3 N21 100.7(3) . .
N19 Ni3 N21 157.7(4) . .
N18 Ni3 N3 91.0(3) . .
N20 Ni3 N3 89.7(3) . .
N19 Ni3 N3 90.1(3) . .
N21 Ni3 N3 86.3(3) . .
N18 Ni3 N22 90.9(3) . .
N20 Ni3 N22 88.4(3) . .
N19 Ni3 N22 88.2(3) . .
N21 Ni3 N22 96.1(3) . .
N3 Ni3 N22 177.2(3) . .
N28 Ni4 N30 82.9(6) . .
N28 Ni4 N31 172.2(5) . .
N30 Ni4 N31 104.0(6) . .
N28 Ni4 N32 91.3(3) . 2_544
N30 Ni4 N32 89.9(4) . 2_544
N31 Ni4 N32 85.3(4) . 2_544
N28 Ni4 N27 92.1(3) . .
N30 Ni4 N27 86.3(4) . .
N31 Ni4 N27 91.9(4) . .
N32 Ni4 N27 174.7(3) 2_544 .
N28 Ni4 N29 77.7(5) . .
N30 Ni4 N29 160.6(5) . .
N31 Ni4 N29 95.4(5) . .
N32 Ni4 N29 90.2(4) 2_544 .
N27 Ni4 N29 94.6(3) . .
H1A O1 H1A 0.0 . .
H1A O1 H1B 112.7 . .
H1A O1 H1B 112.7 . .
H2A O2 H2B 100.2 . .
H1O3 O3 H2O3 107.7 . .
H1O4 O4 H2O4 85.2 . .
H1O5 O5 H2O5 107.7 . .
H1O6 O6 H2O6 107.7 . .
H7A O7 H7B 103.2 . .
H1O8 O8 H2O8 107.7 . .
H1O9 O9 H2O9 107.7 . .
H110 O10 H210 107.7 . .
H111 O11 H211 107.7 . .
H12A O12 H12B 108.2 . .
H113 O13 H213 107.7 . .
H114 O14 H214 107.7 . .
H115 O15 H215 107.7 . .
H116 O16 H216 107.7 . .
H117 O17 H217 107.7 . .
C1 N1 Ni1 157.0(6) . .
C2 N2 Ni2 157.0(6) . .
C3 N3 Ni3 166.4(7) . .
C9 N8 C13 124.3(10) . .
C9 N8 Ni1 117.7(9) . .
C13 N8 Ni1 118.0(7) . .
C14 N9 C16 123.3(11) . .
C14 N9 Ni1 115.7(8) . .
C16 N9 Ni1 120.7(8) . .
C19 N10 C18 115.4(11) . .
C19 N10 Ni1 110.4(9) . .
C18 N10 Ni1 112.8(8) . .
C19 N10 H10 105.8 . .
C18 N10 H10 105.8 . .
Ni1 N10 H10 105.8 . .
C22 N11 C21 124.5(13) . .
C22 N11 Ni1 113.0(8) . .
C21 N11 Ni1 121.3(11) . .
C59 N12 Ni1 162.7(6) . 4_575
C24 N13 C28 124.7(8) . .
C24 N13 Ni2 116.5(6) . .
C28 N13 Ni2 117.3(6) . .
C37 N14 C36 125.7(8) . .
C37 N14 Ni2 113.1(6) . .
C36 N14 Ni2 120.9(7) . .
C33 N15 C34 113.2(8) . .
C33 N15 Ni2 113.4(6) . .
C34 N15 Ni2 111.3(6) . .
C33 N15 H15 106.1 . .
C34 N15 H15 106.1 . .
Ni2 N15 H15 106.1 . .
C29 N16 C31 123.9(9) . .
C29 N16 Ni2 115.2(7) . .
C31 N16 Ni2 120.6(6) . .
C8 N17 Ni2 147.7(6) . 2_545
C39 N18 C43 125.0(9) . .
C39 N18 Ni3 118.1(7) . .
C43 N18 Ni3 116.9(7) . .
C52 N19 C51 124.1(9) . .
C52 N19 Ni3 114.3(7) . .
C51 N19 Ni3 121.6(7) . .
C48 N20 C49 116.8(8) . .
C48 N20 Ni3 113.4(7) . .
C49 N20 Ni3 109.7(6) . .
C48 N20 H20 105.3 . .
C49 N20 H20 105.3 . .
Ni3 N20 H20 105.3 . .
C44 N21 C46 124.1(10) . .
C44 N21 Ni3 114.4(8) . .
C46 N21 Ni3 120.4(8) . .
C54 N22 Ni3 153.7(6) . .
C60 N27 Ni4 143.1(6) . .
C61 N28 C65 125.0(14) . .
C61 N28 Ni4 114.2(11) . .
C65 N28 Ni4 119.7(11) . .
C66 N29 C68 135.7(18) . .
C66 N29 Ni4 107.4(14) . .
C68 N29 Ni4 116.9(12) . .
C73 N30 C74 122.5(13) . .
C73 N30 Ni4 122.6(11) . .
C74 N30 Ni4 114.6(10) . .
C70 N31 C71 109.4(14) . .
C70 N31 Ni4 118.8(11) . .
C71 N31 Ni4 114.6(10) . .
C70 N31 H31 104.1 . .
C71 N31 H31 104.1 . .
Ni4 N31 H31 104.1 . .
C76 N32 Ni4 157.1(7) . 2_554
N1 C1 W1 175.2(7) . .
N2 C2 W1 177.0(7) . .
N3 C3 W1 177.5(7) . .
N4 C4 W1 178.8(12) . .
N5 C5 W1 177.3(8) . .
N6 C6 W1 178.2(10) . .
N7 C7 W1 178.5(8) . .
N17 C8 W1 172.5(6) . .
N8 C9 C10 119.9(15) . .
N8 C9 C22 113.8(10) . .
C10 C9 C22 126.2(13) . .
C11 C10 C9 111.7(15) . .
C11 C10 H10A 124.2 . .
C9 C10 H10A 124.2 . .
C12 C11 C10 127.9(16) . .
C12 C11 H11 116.1 . .
C10 C11 H11 116.1 . .
C13 C12 C11 114.0(17) . .
C13 C12 H12 123.0 . .
C11 C12 H12 123.0 . .
C12 C13 N8 122.0(14) . .
C12 C13 C14 125.3(14) . .
N8 C13 C14 112.7(9) . .
N9 C14 C13 116.1(11) . .
N9 C14 C15 126.9(14) . .
C13 C14 C15 117.0(13) . .
C14 C15 H15A 109.5 . .
C14 C15 H15B 109.5 . .
H15A C15 H15B 109.5 . .
C14 C15 H15C 109.5 . .
H15A C15 H15C 109.5 . .
H15B C15 H15C 109.5 . .
C17 C16 N9 114.0(11) . .
C17 C16 H16A 108.8 . .
N9 C16 H16A 108.8 . .
C17 C16 H16B 108.8 . .
N9 C16 H16B 108.8 . .
H16A C16 H16B 107.7 . .
C16 C17 C18 118.7(11) . .
C16 C17 H17A 107.6 . .
C18 C17 H17A 107.6 . .
C16 C17 H17B 107.6 . .
C18 C17 H17B 107.6 . .
H17A C17 H17B 107.1 . .
N10 C18 C17 112.6(10) . .
N10 C18 H18A 109.1 . .
C17 C18 H18A 109.1 . .
N10 C18 H18B 109.1 . .
C17 C18 H18B 109.1 . .
H18A C18 H18B 107.8 . .
N10 C19 C20 111.8(11) . .
N10 C19 H19A 109.2 . .
C20 C19 H19A 109.2 . .
N10 C19 H19B 109.2 . .
C20 C19 H19B 109.2 . .
H19A C19 H19B 107.9 . .
C19 C20 C21 120.1(12) . .
C19 C20 H20A 107.3 . .
C21 C20 H20A 107.3 . .
C19 C20 H20B 107.3 . .
C21 C20 H20B 107.3 . .
H20A C20 H20B 106.9 . .
N11 C21 C20 111.4(12) . .
N11 C21 H21A 109.3 . .
C20 C21 H21A 109.3 . .
N11 C21 H21B 109.3 . .
C20 C21 H21B 109.3 . .
H21A C21 H21B 108.0 . .
N11 C22 C9 115.3(9) . .
N11 C22 C23 120.9(15) . .
C9 C22 C23 123.5(14) . .
C22 C23 H23A 109.5 . .
C22 C23 H23B 109.5 . .
H23A C23 H23B 109.5 . .
C22 C23 H23C 109.5 . .
H23A C23 H23C 109.5 . .
H23B C23 H23C 109.5 . .
N13 C24 C25 119.1(9) . .
N13 C24 C37 113.0(8) . .
C25 C24 C37 127.9(9) . .
C26 C25 C24 116.5(10) . .
C26 C25 H25 121.8 . .
C24 C25 H25 121.8 . .
C25 C26 C27 124.4(11) . .
C25 C26 H26 117.8 . .
C27 C26 H26 117.8 . .
C26 C27 C28 116.3(11) . .
C26 C27 H27 121.8 . .
C28 C27 H27 121.8 . .
N13 C28 C27 119.1(10) . .
N13 C28 C29 113.5(8) . .
C27 C28 C29 127.3(9) . .
N16 C29 C30 126.3(10) . .
N16 C29 C28 114.5(8) . .
C30 C29 C28 119.2(9) . .
C29 C30 H30A 109.5 . .
C29 C30 H30B 109.5 . .
H30A C30 H30B 109.5 . .
C29 C30 H30C 109.5 . .
H30A C30 H30C 109.5 . .
H30B C30 H30C 109.5 . .
N16 C31 C32 111.9(8) . .
N16 C31 H31A 109.2 . .
C32 C31 H31A 109.2 . .
N16 C31 H31B 109.2 . .
C32 C31 H31B 109.2 . .
H31A C31 H31B 107.9 . .
C31 C32 C33 118.5(9) . .
C31 C32 H32A 107.7 . .
C33 C32 H32A 107.7 . .
C31 C32 H32B 107.7 . .
C33 C32 H32B 107.7 . .
H32A C32 H32B 107.1 . .
N15 C33 C32 110.6(8) . .
N15 C33 H33A 109.5 . .
C32 C33 H33A 109.5 . .
N15 C33 H33B 109.5 . .
C32 C33 H33B 109.5 . .
H33A C33 H33B 108.1 . .
C35 C34 N15 113.3(8) . .
C35 C34 H34A 108.9 . .
N15 C34 H34A 108.9 . .
C35 C34 H34B 108.9 . .
N15 C34 H34B 108.9 . .
H34A C34 H34B 107.7 . .
C34 C35 C36 121.5(8) . .
C34 C35 H35A 106.9 . .
C36 C35 H35A 106.9 . .
C34 C35 H35B 106.9 . .
C36 C35 H35B 106.9 . .
H35A C35 H35B 106.7 . .
N14 C36 C35 113.1(8) . .
N14 C36 H36A 109.0 . .
C35 C36 H36A 109.0 . .
N14 C36 H36B 109.0 . .
C35 C36 H36B 109.0 . .
H36A C36 H36B 107.8 . .
N14 C37 C38 124.2(11) . .
N14 C37 C24 115.7(8) . .
C38 C37 C24 120.0(10) . .
C37 C38 H38A 109.5 . .
C37 C38 H38B 109.5 . .
H38A C38 H38B 109.5 . .
C37 C38 H38C 109.5 . .
H38A C38 H38C 109.5 . .
H38B C38 H38C 109.5 . .
N18 C39 C40 117.4(12) . .
N18 C39 C52 113.4(9) . .
C40 C39 C52 129.2(12) . .
C41 C40 C39 118.4(15) . .
C41 C40 H40 120.8 . .
C39 C40 H40 120.8 . .
C40 C41 C42 124.3(14) . .
C40 C41 H41 117.9 . .
C42 C41 H41 117.9 . .
C43 C42 C41 115.3(14) . .
C43 C42 H42 122.4 . .
C41 C42 H42 122.4 . .
N18 C43 C42 119.6(13) . .
N18 C43 C44 112.9(9) . .
C42 C43 C44 127.4(12) . .
N21 C44 C43 116.3(9) . .
N21 C44 C45 125.0(13) . .
C43 C44 C45 118.7(12) . .
C44 C45 H45A 109.5 . .
C44 C45 H45B 109.5 . .
H45A C45 H45B 109.5 . .
C44 C45 H45C 109.5 . .
H45A C45 H45C 109.5 . .
H45B C45 H45C 109.5 . .
N21 C46 C47 113.5(9) . .
N21 C46 H46A 108.9 . .
C47 C46 H46A 108.9 . .
N21 C46 H46B 108.9 . .
C47 C46 H46B 108.9 . .
H46A C46 H46B 107.7 . .
C46 C47 C48 120.1(11) . .
C46 C47 H47A 107.3 . .
C48 C47 H47A 107.3 . .
C46 C47 H47B 107.3 . .
C48 C47 H47B 107.3 . .
H47A C47 H47B 106.9 . .
N20 C48 C47 112.5(9) . .
N20 C48 H48A 109.1 . .
C47 C48 H48A 109.1 . .
N20 C48 H48B 109.1 . .
C47 C48 H48B 109.1 . .
H48A C48 H48B 107.8 . .
C50 C49 N20 114.6(9) . .
C50 C49 H49A 108.6 . .
N20 C49 H49A 108.6 . .
C50 C49 H49B 108.6 . .
N20 C49 H49B 108.6 . .
H49A C49 H49B 107.6 . .
C49 C50 C51 118.6(10) . .
C49 C50 H50A 107.7 . .
C51 C50 H50A 107.7 . .
C49 C50 H50B 107.7 . .
C51 C50 H50B 107.7 . .
H50A C50 H50B 107.1 . .
N19 C51 C50 112.5(8) . .
N19 C51 H51A 109.1 . .
C50 C51 H51A 109.1 . .
N19 C51 H51B 109.1 . .
C50 C51 H51B 109.1 . .
H51A C51 H51B 107.8 . .
N19 C52 C39 115.3(8) . .
N19 C52 C53 126.2(11) . .
C39 C52 C53 118.5(11) . .
C52 C53 H53A 109.5 . .
C52 C53 H53B 109.5 . .
H53A C53 H53B 109.5 . .
C52 C53 H53C 109.5 . .
H53A C53 H53C 109.5 . .
H53B C53 H53C 109.5 . .
N22 C54 W2 178.4(7) . .
N23 C55 W2 177.5(9) . .
N24 C56 W2 178.1(10) . .
N25 C57 W2 179.5(10) . .
N26 C58 W2 176.7(8) . .
N12 C59 W2 178.5(7) . .
N27 C60 W2 178.3(6) . .
N28 C61 C62 120.3(16) . .
N28 C61 C74 119.6(14) . .
C62 C61 C74 120.0(15) . .
C63 C62 C61 110.2(16) . .
C63 C62 H62 124.9 . .
C61 C62 H62 124.9 . .
C62 C63 C64 132.1(17) . .
C62 C63 H63 114.0 . .
C64 C63 H63 114.0 . .
C65 C64 C63 107.5(15) . .
C65 C64 H64 126.2 . .
C63 C64 H64 126.2 . .
N28 C65 C64 124.3(16) . .
N28 C65 C66 107.6(13) . .
C64 C65 C66 128.1(15) . .
N29 C66 C65 126.8(19) . .
N29 C66 C67 120.9(18) . .
C65 C66 C67 112.2(15) . .
C66 C67 H67A 109.5 . .
C66 C67 H67B 109.5 . .
H67A C67 H67B 109.5 . .
C66 C67 H67C 109.5 . .
H67A C67 H67C 109.5 . .
H67B C67 H67C 109.5 . .
C69 C68 N29 125(2) . .
C69 C68 H68A 106.2 . .
N29 C68 H68A 106.2 . .
C69 C68 H68B 106.2 . .
N29 C68 H68B 106.2 . .
H68A C68 H68B 106.4 . .
C68 C69 C70 119(2) . .
C68 C69 H69A 107.6 . .
C70 C69 H69A 107.6 . .
C68 C69 H69B 107.6 . .
C70 C69 H69B 107.6 . .
H69A C69 H69B 107.1 . .
N31 C70 C69 115.4(17) . .
N31 C70 H70A 108.4 . .
C69 C70 H70A 108.4 . .
N31 C70 H70B 108.4 . .
C69 C70 H70B 108.4 . .
H70A C70 H70B 107.5 . .
N31 C71 C72 107.6(13) . .
N31 C71 H71A 110.2 . .
C72 C71 H71A 110.2 . .
N31 C71 H71B 110.2 . .
C72 C71 H71B 110.2 . .
H71A C71 H71B 108.5 . .
C71 C72 C73 125.9(12) . .
C71 C72 H72A 105.8 . .
C73 C72 H72A 105.8 . .
C71 C72 H72B 105.8 . .
C73 C72 H72B 105.8 . .
H72A C72 H72B 106.2 . .
N30 C73 C72 112.8(13) . .
N30 C73 H73A 109.0 . .
C72 C73 H73A 109.0 . .
N30 C73 H73B 109.0 . .
C72 C73 H73B 109.0 . .
H73A C73 H73B 107.8 . .
N30 C74 C75 122.9(16) . .
N30 C74 C61 108.3(12) . .
C75 C74 C61 128.6(16) . .
C74 C75 H75A 109.5 . .
C74 C75 H75B 109.5 . .
H75A C75 H75B 109.5 . .
C74 C75 H75C 109.5 . .
H75A C75 H75C 109.5 . .
H75B C75 H75C 109.5 . .
N32 C76 W2 176.0(7) . .

loop_
_geom_bond_atom_site_label_1
_geom_bond_atom_site_label_2
_geom_bond_distance
_geom_bond_site_symmetry_2
W1 C4 2.137(9) .
W1 C2 2.141(7) .
W1 C3 2.154(7) .
W1 C6 2.160(8) .
W1 C7 2.166(8) .
W1 C1 2.169(7) .
W1 C8 2.173(7) .
W1 C5 2.184(8) .
W2 C76 2.138(8) .
W2 C56 2.148(8) .
W2 C54 2.154(7) .
W2 C60 2.160(8) .
W2 C59 2.162(7) .
W2 C55 2.162(9) .
W2 C58 2.170(8) .
W2 C57 2.173(8) .
Ni1 N8 1.954(8) .
Ni1 N10 2.016(8) .
Ni1 N11 2.045(9) .
Ni1 N9 2.093(9) .
Ni1 N12 2.120(7) 4_676
Ni1 N1 2.120(7) .
Ni2 N13 1.951(7) .
Ni2 N14 2.022(7) .
Ni2 N15 2.038(7) .
Ni2 N16 2.102(7) .
Ni2 N2 2.105(6) .
Ni2 N17 2.185(6) 2
Ni3 N18 1.960(7) .
Ni3 N20 2.030(8) .
Ni3 N19 2.059(7) .
Ni3 N21 2.069(7) .
Ni3 N3 2.074(6) .
Ni3 N22 2.104(6) .
Ni4 N28 1.918(10) .
Ni4 N30 1.953(11) .
Ni4 N31 2.043(11) .
Ni4 N32 2.104(7) 2_544
Ni4 N27 2.136(7) .
Ni4 N29 2.169(11) .
O1 H1A 1.0361 .
O1 H1A 1.0361 .
O1 H1B 0.9302 .
O2 H2A 0.8869 .
O2 H2B 0.9515 .
O3 H1O3 0.8502 .
O3 H2O3 0.8499 .
O4 H1O4 1.0250 .
O4 H2O4 0.8746 .
O5 H1O5 0.8500 .
O5 H2O5 0.8500 .
O6 H1O6 0.8499 .
O6 H2O6 0.8499 .
O7 H7A 0.8701 .
O7 H7B 0.8819 .
O8 H1O8 0.8500 .
O8 H2O8 0.8499 .
O9 H1O9 0.8501 .
O9 H2O9 0.8498 .
O10 H110 0.8502 .
O10 H210 0.8500 .
O11 H111 0.8500 .
O11 H211 0.8500 .
O12 H12A 0.8898 .
O12 H12B 0.8115 .
O13 H113 0.8502 .
O13 H213 0.8500 .
O14 H114 0.8500 .
O14 H214 0.8500 .
O15 H115 0.8499 .
O15 H215 0.8501 .
O16 H116 0.8498 .
O16 H216 0.8500 .
O17 H117 0.8498 .
O17 H217 0.8501 .
N1 C1 1.137(9) .
N2 C2 1.168(9) .
N3 C3 1.139(9) .
N4 C4 1.140(12) .
N5 C5 1.149(10) .
N6 C6 1.150(11) .
N7 C7 1.145(10) .
N8 C9 1.312(13) .
N8 C13 1.348(13) .
N9 C14 1.241(14) .
N9 C16 1.479(14) .
N10 C19 1.432(16) .
N10 C18 1.449(16) .
N10 H10 0.9100 .
N11 C22 1.325(15) .
N11 C21 1.401(16) .
N12 C59 1.151(9) .
N12 Ni1 2.120(7) 4_575
N13 C24 1.289(10) .
N13 C28 1.337(10) .
N14 C37 1.284(12) .
N14 C36 1.430(12) .
N15 C33 1.471(12) .
N15 C34 1.486(11) .
N15 H15 0.9100 .
N16 C29 1.255(11) .
N16 C31 1.455(12) .
N17 C8 1.133(8) .
N17 Ni2 2.185(6) 2_545
N18 C39 1.307(12) .
N18 C43 1.335(12) .
N19 C52 1.287(13) .
N19 C51 1.449(12) .
N20 C48 1.448(13) .
N20 C49 1.469(13) .
N20 H20 0.9100 .
N21 C44 1.255(13) .
N21 C46 1.464(14) .
N22 C54 1.138(9) .
N23 C55 1.133(11) .
N24 C56 1.150(11) .
N25 C57 1.149(10) .
N26 C58 1.155(10) .
N27 C60 1.144(9) .
N28 C61 1.251(16) .
N28 C65 1.295(15) .
N29 C66 1.115(18) .
N29 C68 1.443(19) .
N30 C73 1.363(16) .
N30 C74 1.375(17) .
N31 C70 1.401(19) .
N31 C71 1.422(17) .
N31 H31 0.9100 .
N32 C76 1.140(9) .
N32 Ni4 2.104(7) 2_554
C9 C10 1.423(17) .
C9 C22 1.465(18) .
C10 C11 1.41(3) .
C10 H10A 0.9300 .
C11 C12 1.38(3) .
C11 H11 0.9300 .
C12 C13 1.323(16) .
C12 H12 0.9300 .
C13 C14 1.460(17) .
C14 C15 1.512(17) .
C15 H15A 0.9600 .
C15 H15B 0.9600 .
C15 H15C 0.9600 .
C16 C17 1.465(18) .
C16 H16A 0.9700 .
C16 H16B 0.9700 .
C17 C18 1.520(19) .
C17 H17A 0.9700 .
C17 H17B 0.9700 .
C18 H18A 0.9700 .
C18 H18B 0.9700 .
C19 C20 1.51(2) .
C19 H19A 0.9700 .
C19 H19B 0.9700 .
C20 C21 1.59(2) .
C20 H20A 0.9700 .
C20 H20B 0.9700 .
C21 H21A 0.9700 .
C21 H21B 0.9700 .
C22 C23 1.468(16) .
C23 H23A 0.9600 .
C23 H23B 0.9600 .
C23 H23C 0.9600 .
C24 C25 1.430(14) .
C24 C37 1.505(14) .
C25 C26 1.352(16) .
C25 H25 0.9300 .
C26 C27 1.357(16) .
C26 H26 0.9300 .
C27 C28 1.407(13) .
C27 H27 0.9300 .
C28 C29 1.493(14) .
C29 C30 1.491(13) .
C30 H30A 0.9600 .
C30 H30B 0.9600 .
C30 H30C 0.9600 .
C31 C32 1.498(15) .
C31 H31A 0.9700 .
C31 H31B 0.9700 .
C32 C33 1.537(15) .
C32 H32A 0.9700 .
C32 H32B 0.9700 .
C33 H33A 0.9700 .
C33 H33B 0.9700 .
C34 C35 1.468(15) .
C34 H34A 0.9700 .
C34 H34B 0.9700 .
C35 C36 1.541(15) .
C35 H35A 0.9700 .
C35 H35B 0.9700 .
C36 H36A 0.9700 .
C36 H36B 0.9700 .
C37 C38 1.499(14) .
C38 H38A 0.9600 .
C38 H38B 0.9600 .
C38 H38C 0.9600 .
C39 C40 1.399(16) .
C39 C52 1.485(15) .
C40 C41 1.33(2) .
C40 H40 0.9300 .
C41 C42 1.38(2) .
C41 H41 0.9300 .
C42 C43 1.379(17) .
C42 H42 0.9300 .
C43 C44 1.490(16) .
C44 C45 1.512(15) .
C45 H45A 0.9600 .
C45 H45B 0.9600 .
C45 H45C 0.9600 .
C46 C47 1.502(18) .
C46 H46A 0.9700 .
C46 H46B 0.9700 .
C47 C48 1.510(17) .
C47 H47A 0.9700 .
C47 H47B 0.9700 .
C48 H48A 0.9700 .
C48 H48B 0.9700 .
C49 C50 1.456(16) .
C49 H49A 0.9700 .
C49 H49B 0.9700 .
C50 C51 1.525(16) .
C50 H50A 0.9700 .
C50 H50B 0.9700 .
C51 H51A 0.9700 .
C51 H51B 0.9700 .
C52 C53 1.502(14) .
C53 H53A 0.9600 .
C53 H53B 0.9600 .
C53 H53C 0.9600 .
C61 C62 1.490(19) .
C61 C74 1.500(19) .
C62 C63 1.31(2) .
C62 H62 0.9300 .
C63 C64 1.43(2) .
C63 H63 0.9300 .
C64 C65 1.403(18) .
C64 H64 0.9300 .
C65 C66 1.49(2) .
C66 C67 1.61(2) .
C67 H67A 0.9600 .
C67 H67B 0.9600 .
C67 H67C 0.9600 .
C68 C69 1.38(2) .
C68 H68A 0.9700 .
C68 H68B 0.9700 .
C69 C70 1.54(2) .
C69 H69A 0.9700 .
C69 H69B 0.9700 .
C70 H70A 0.9700 .
C70 H70B 0.9700 .
C71 C72 1.52(2) .
C71 H71A 0.9700 .
C71 H71B 0.9700 .
C72 C73 1.63(2) .
C72 H72A 0.9700 .
C72 H72B 0.9700 .
C73 H73A 0.9700 .
C73 H73B 0.9700 .
C74 C75 1.397(19) .
C75 H75A 0.9600 .
C75 H75B 0.9600 .
C75 H75C 0.9600 .

loop_
_platon_squeeze_void_nr
_platon_squeeze_void_average_x
_platon_squeeze_void_average_y
_platon_squeeze_void_average_z
_platon_squeeze_void_volume
_platon_squeeze_void_count_electrons
_platon_squeeze_void_content
1 0.000 -0.003 0.000 447 135 ' '
2 -0.059 0.266 0.476 26 7 ' '
3 0.059 0.734 0.524 27 7 ' '
4 0.058 0.603 0.452 24 9 ' '
5 0.500 0.734 0.500 447 135 ' '
6 0.441 0.234 0.976 27 7 ' '
7 0.442 0.103 0.048 25 9 ' '
8 0.559 0.766 0.024 27 7 ' '
9 0.558 0.897 0.952 25 9 ' '
10 0.942 0.397 0.548 26 10 ' '
